data_7120589
loop_
_publ_author_name
'Nikolayenko, Varvara I.'
'Herbert, Simon'
'Barbour, Len'

_publ_section_title
;
 Reversible structural switching of a metal-organic framework by
 photoirradiation
;
_journal_name_full 'Chem. Commun.'
_journal_paper_doi 10.1039/C7CC06074B
_journal_year 2017
_chemical_formula_moiety '(C41 H28 F6 N2 O4 S2 Zn), C3 H7 N O'
_chemical_formula_sum 'C42.5 H31.5 F6 N2.5 O4.5 S2 Zn'
_chemical_formula_weight 892.69
_chemical_name_common DMOF1
_space_group_crystal_system orthorhombic
_space_group_IT_number 19
_space_group_name_Hall 'P 2ac 2ab'
_space_group_name_H-M_alt 'P 21 21 21'
_symmetry_space_group_name_Hall 'P 2ac 2ab'
_symmetry_space_group_name_H-M 'P 21 21 21'
_atom_sites_solution_hydrogens geom
_audit_creation_method SHELXL-2016/6
_audit_update_record
;
2017-08-02 deposited with the CCDC.
2017-08-23 downloaded from the CCDC.
;
_cell_angle_alpha 90
_cell_angle_beta 90
_cell_angle_gamma 90
_cell_formula_units_Z 4
_cell_length_a 7.5196(6)
_cell_length_b 23.2929(19)
_cell_length_c 29.563(2)
_cell_measurement_reflns_used 9892
_cell_measurement_temperature 100(2)
_cell_measurement_theta_max 22.017
_cell_measurement_theta_min 2.7075
_cell_volume 5178.1(7)
_computing_cell_refinement 'SAINT (Bruker, 2016)'
_computing_data_collection 'APEX3 (Bruker, 2016)'
_computing_data_reduction 'SAINT (Bruker, 2016)'
_computing_structure_refinement 'SHELXL-2016/6 (Sheldrick, 2016)'
_computing_structure_solution 'SHELXL-2016/6 (Sheldrick, 2016)'
_diffrn_ambient_temperature 100(2)
_diffrn_measured_fraction_theta_full 0.993
_diffrn_measured_fraction_theta_max 0.993
_diffrn_measurement_device_type 'Bruker APEX CCD area -detector'
_diffrn_measurement_method \w
_diffrn_radiation_type MoK\a
_diffrn_radiation_wavelength 0.71073
_diffrn_reflns_av_R_equivalents 0.0957
_diffrn_reflns_av_unetI/netI 0.0722
_diffrn_reflns_Laue_measured_fraction_full 0.993
_diffrn_reflns_Laue_measured_fraction_max 0.993
_diffrn_reflns_limit_h_max 8
_diffrn_reflns_limit_h_min -8
_diffrn_reflns_limit_k_max 27
_diffrn_reflns_limit_k_min -27
_diffrn_reflns_limit_l_max 34
_diffrn_reflns_limit_l_min -34
_diffrn_reflns_number 65359
_diffrn_reflns_point_group_measured_fraction_full 0.987
_diffrn_reflns_point_group_measured_fraction_max 0.987
_diffrn_reflns_theta_full 25.077
_diffrn_reflns_theta_max 25.077
_diffrn_reflns_theta_min 1.378
_diffrn_source 'fine-focus sealed tube'
_exptl_absorpt_coefficient_mu 0.613
_exptl_absorpt_correction_T_max 0.9759
_exptl_absorpt_correction_T_min 0.8618
_exptl_absorpt_correction_type numerical
_exptl_absorpt_process_details 'SADABS, 2016'
_exptl_crystal_colour Colourless
_exptl_crystal_density_diffrn 1.145
_exptl_crystal_description Needle
_exptl_crystal_F_000 1824
_exptl_crystal_size_max 0.250
_exptl_crystal_size_mid 0.040
_exptl_crystal_size_min 0.040
_refine_diff_density_max 1.023
_refine_diff_density_min -0.531
_refine_diff_density_rms 0.166
_refine_ls_abs_structure_details
;
 Flack x determined using 2216 quotients [(I+)-(I-)]/[(I+)+(I-)]
 (Parsons, Flack and Wagner, Acta Cryst. B69 (2013) 249-259).
;
_refine_ls_abs_structure_Flack 0.021(7)
_refine_ls_extinction_coef 0.0088(12)
_refine_ls_extinction_expression Fc^*^=kFc[1+0.001xFc^2^\l^3^/sin(2\q)]^-1/4^
_refine_ls_extinction_method 'SHELXL-2016/6 (Sheldrick 2016)'
_refine_ls_goodness_of_fit_ref 1.090
_refine_ls_hydrogen_treatment constr
_refine_ls_matrix_type full
_refine_ls_number_parameters 524
_refine_ls_number_reflns 9064
_refine_ls_number_restraints 3
_refine_ls_restrained_S_all 1.090
_refine_ls_R_factor_all 0.1103
_refine_ls_R_factor_gt 0.0736
_refine_ls_shift/su_max 0.000
_refine_ls_shift/su_mean 0.000
_refine_ls_structure_factor_coef Fsqd
_refine_ls_weighting_details 'w=1/[\s^2^(Fo^2^)+(0.1236P)^2^+4.2478P] where P=(Fo^2^+2Fc^2^)/3'
_refine_ls_weighting_scheme calc
_refine_ls_wR_factor_gt 0.1947
_refine_ls_wR_factor_ref 0.2198
_reflns_Friedel_coverage 0.763
_reflns_Friedel_fraction_full 0.979
_reflns_Friedel_fraction_max 0.979
_reflns_number_gt 6488
_reflns_number_total 9064
_reflns_threshold_expression 'I > 2\s(I)'
_cod_data_source_file c7cc06074b5.cif
_cod_data_source_block DMOF1
_cod_original_formula_sum 'C42.50 H31.50 F6 N2.50 O4.50 S2 Zn'
_cod_database_code 7120589
_shelx_shelxl_version_number 2016/6
_shelx_space_group_comment
;
The symmetry employed for this shelxl refinement is uniquely defined
by the following loop, which should always be used as a source of
symmetry information in preference to the above space-group names.
They are only intended as comments.
;
_shelx_estimated_absorpt_t_min 0.862
_shelx_estimated_absorpt_t_max 0.976

loop_
_space_group_symop_operation_xyz
'x, y, z'
'-x+1/2, -y, z+1/2'
'x+1/2, -y+1/2, -z'
'-x, y+1/2, -z+1/2'

loop_
_atom_site_label
_atom_site_type_symbol
_atom_site_fract_x
_atom_site_fract_y
_atom_site_fract_z
_atom_site_U_iso_or_equiv
_atom_site_adp_type
_atom_site_occupancy
_atom_site_site_symmetry_order
_atom_site_calc_flag
_atom_site_refinement_flags_posn
_atom_site_refinement_flags_adp
_atom_site_refinement_flags_occupancy
_atom_site_disorder_assembly
_atom_site_disorder_group
Zn1 Zn 0.61410(14) 0.02623(4) 0.22607(4) 0.0405(4) Uani 1 1 d . . . . .
S2 S 1.0688(5) 0.00518(12) -0.14118(10) 0.0640(10) Uani 1 1 d . . . . .
S1 S 1.1647(3) 0.10227(17) 0.03038(10) 0.0641(9) Uani 1 1 d . . . . .
N2 N 1.6778(10) -0.0012(3) -0.2348(3) 0.0370(18) Uani 1 1 d . . . . .
F1 F 0.9642(8) 0.2814(3) -0.0532(2) 0.0594(17) Uani 1 1 d . . . . .
C11 C -0.2704(11) 0.3596(4) 0.2719(3) 0.0324(19) Uani 1 1 d . . . . .
H11 H -0.376305 0.360608 0.254396 0.039 Uiso 1 1 calc R U . . .
O4 O -0.3202(9) 0.4953(3) 0.3309(3) 0.0498(18) Uani 1 1 d . . . . .
O2 O 0.6860(9) 0.1436(3) 0.2602(3) 0.060(2) Uani 1 1 d . . . . .
O1 O 0.4558(9) 0.0848(3) 0.2490(3) 0.0481(18) Uani 1 1 d . . . . .
C1 C 0.5250(13) 0.1333(4) 0.2585(4) 0.040(2) Uani 1 1 d . . . . .
O3 O -0.4924(8) 0.4530(2) 0.2797(2) 0.0394(15) Uani 1 1 d . . . . .
C9 C -0.2362(12) 0.4037(4) 0.3037(3) 0.033(2) Uani 1 1 d . . . . .
F5 F 1.0163(9) 0.2366(3) -0.1662(2) 0.0646(19) Uani 1 1 d . . . . .
F6 F 0.7679(10) 0.1921(3) -0.1785(2) 0.073(2) Uani 1 1 d . . . . .
C29 C 1.3703(12) 0.0353(4) -0.1910(3) 0.035(2) Uani 1 1 d . . . . .
C2 C 0.3896(13) 0.1799(4) 0.2666(3) 0.040(2) Uani 1 1 d . . . . .
C16 C 0.6979(14) 0.1049(5) 0.0984(4) 0.055(3) Uani 1 1 d . . . . .
H16 H 0.622574 0.124573 0.077820 0.066 Uiso 1 1 calc R U . . .
F2 F 0.7006(8) 0.2484(3) -0.0374(2) 0.0595(17) Uani 1 1 d . . . . .
C13 C 0.0886(12) 0.2131(4) 0.2660(3) 0.039(2) Uani 1 1 d . . . . .
H13 H -0.033205 0.206159 0.259477 0.047 Uiso 1 1 calc R U . . .
C31 C 1.6553(11) 0.0536(3) -0.2226(3) 0.032(2) Uani 1 1 d . . . . .
H31 H 1.745298 0.080543 -0.230217 0.039 Uiso 1 1 calc R U . . .
N1 N 0.7304(10) 0.0560(3) 0.1698(3) 0.046(2) Uani 1 1 d . . . . .
C19 C 0.8645(13) 0.1445(4) 0.0103(3) 0.039(2) Uani 1 1 d . . . . .
H19 H 0.744145 0.156730 0.011952 0.046 Uiso 1 1 calc R U . . .
C7 C 0.0383(13) 0.3559(4) 0.3237(4) 0.043(2) Uani 1 1 d . . . . .
H7 H 0.141868 0.354563 0.342094 0.051 Uiso 1 1 calc R U . . .
C8 C -0.0847(13) 0.4010(4) 0.3292(3) 0.044(2) Uani 1 1 d . . . . .
H8 H -0.062021 0.429955 0.351083 0.052 Uiso 1 1 calc R U . . .
C12 C -0.1505(12) 0.3150(4) 0.2661(3) 0.033(2) Uani 1 1 d . . . . .
H12 H -0.176373 0.285495 0.244872 0.040 Uiso 1 1 calc R U . . .
C32 C 1.5463(12) -0.0390(4) -0.2243(4) 0.043(2) Uani 1 1 d . . . . .
H32 H 1.562566 -0.078395 -0.231492 0.052 Uiso 1 1 calc R U . . .
C4 C 0.3174(13) 0.2752(4) 0.2927(4) 0.042(2) Uani 1 1 d . . . . .
H4 H 0.354345 0.310573 0.305671 0.050 Uiso 1 1 calc R U . . .
C14 C 0.2111(13) 0.1703(4) 0.2585(4) 0.044(3) Uani 1 1 d . . . . .
H14 H 0.172794 0.133898 0.247713 0.053 Uiso 1 1 calc R U . . .
C18 C 0.9460(12) 0.1163(4) 0.0439(4) 0.041(2) Uani 1 1 d . . . . .
C28 C 1.2089(13) 0.0539(4) -0.1663(3) 0.037(2) Uani 1 1 d . . . . .
C17 C 0.8741(14) 0.0969(4) 0.0873(3) 0.043(2) Uani 1 1 d . . . . .
C22 C 0.8373(14) 0.2424(5) -0.0678(4) 0.055(3) Uani 1 1 d . . . . .
C20 C 0.9732(13) 0.1546(5) -0.0280(3) 0.043(3) Uani 1 1 d . . . . .
C6 C 0.0086(12) 0.3125(4) 0.2911(3) 0.032(2) Uani 1 1 d . . . . .
F3 F 0.8178(12) 0.3110(4) -0.1278(2) 0.089(3) Uani 1 1 d . . . . .
C30 C 1.5078(12) 0.0727(4) -0.1995(3) 0.033(2) Uani 1 1 d . . . . .
H30 H 1.500955 0.111464 -0.189584 0.040 Uiso 1 1 calc R U . . .
C5 C 0.1396(12) 0.2665(4) 0.2831(3) 0.037(2) Uani 1 1 d . . . . .
C26 C 1.0050(13) 0.1114(5) -0.1295(3) 0.042(2) Uani 1 1 d . . . . .
C27 C 1.1552(12) 0.1087(4) -0.1576(3) 0.037(2) Uani 1 1 d . . . . .
H27 H 1.213549 0.141703 -0.169293 0.044 Uiso 1 1 calc R U . . .
F4 F 0.6044(10) 0.2502(6) -0.1192(3) 0.122(4) Uani 1 1 d . . . . .
C24 C 0.8724(14) 0.2117(5) -0.1455(3) 0.046(3) Uani 1 1 d . . . . .
C15 C 0.6275(15) 0.0850(5) 0.1387(4) 0.061(3) Uani 1 1 d . . . . .
H15 H 0.505383 0.091499 0.145132 0.073 Uiso 1 1 calc R U . . .
C41 C 0.9029(15) 0.0489(4) 0.1597(4) 0.046(2) Uani 1 1 d . . . . .
H41 H 0.977666 0.030022 0.180924 0.055 Uiso 1 1 calc R U . . .
C34 C 0.9415(16) 0.0581(5) -0.1168(4) 0.063(4) Uani 1 1 d . . . . .
C25 C 0.9304(13) 0.1661(4) -0.1131(3) 0.043(3) Uani 1 1 d . . . . .
C37 C 1.1415(12) 0.1342(6) -0.0215(3) 0.064(3) Uani 1 1 d D . . . .
C3 C 0.4435(13) 0.2329(4) 0.2835(4) 0.050(3) Uani 1 1 d . . . . .
H3 H 0.566114 0.240285 0.288665 0.060 Uiso 1 1 calc R U . . .
C40 C 0.9770(14) 0.0685(4) 0.1189(4) 0.047(3) Uani 1 1 d . . . . .
H40 H 1.099539 0.062140 0.112926 0.056 Uiso 1 1 calc R U . . .
C10 C -0.3559(12) 0.4549(4) 0.3062(3) 0.038(2) Uani 1 1 d . . . . .
C23 C 0.7780(15) 0.2567(6) -0.1166(4) 0.062(3) Uani 1 1 d . . . . .
C33 C 1.3911(13) -0.0225(4) -0.2037(3) 0.040(2) Uani 1 1 d . . . . .
H33 H 1.299334 -0.049656 -0.198130 0.048 Uiso 1 1 calc R U . . .
C21 C 0.9131(13) 0.1840(5) -0.0697(3) 0.046(3) Uani 1 1 d . . . . .
C39 C 1.378(2) 0.1786(8) -0.0703(7) 0.057(4) Uani 0.514(15) 1 d D . P A 1
H39A H 1.481311 0.169841 -0.089219 0.086 Uiso 0.514(15) 1 calc R U P A 1
H39B H 1.286647 0.197603 -0.088733 0.086 Uiso 0.514(15) 1 calc R U P A 1
H39C H 1.413368 0.203974 -0.045533 0.086 Uiso 0.514(15) 1 calc R U P A 1
C36 C 0.701(2) -0.0115(6) -0.0978(5) 0.092(4) Uani 1 1 d . . . . .
H36A H 0.658360 -0.010821 -0.129154 0.137 Uiso 1 1 calc R U . . .
H36B H 0.599848 -0.017201 -0.077351 0.137 Uiso 1 1 calc R U . . .
H36C H 0.785979 -0.042952 -0.094002 0.137 Uiso 1 1 calc R U . . .
C38 C 1.300(2) 0.1213(6) -0.0504(6) 0.064(3) Uani 0.514(15) 1 d D . P A 1
H38A H 1.265042 0.095300 -0.075339 0.076 Uiso 0.514(15) 1 calc R U P A 1
H38B H 1.392033 0.101684 -0.032048 0.076 Uiso 0.514(15) 1 calc R U P A 1
C35 C 0.788(2) 0.0433(7) -0.0872(5) 0.092(4) Uani 1 1 d . . . . .
H35A H 0.829995 0.042060 -0.055501 0.110 Uiso 1 1 calc R U . . .
H35B H 0.698835 0.074417 -0.089484 0.110 Uiso 1 1 calc R U . . .
O1A O 0.556(2) 0.0247(7) 0.0103(5) 0.066(4) Uiso 0.5 1 d . . P . .
N1A N 0.637(4) -0.0456(12) 0.0605(9) 0.098(8) Uiso 0.5 1 d . . P . .
C2A C 0.633(4) -0.0762(12) 0.0965(9) 0.078(8) Uiso 0.5 1 d . . P . .
H2A1 H 0.526566 -0.066736 0.113980 0.118 Uiso 0.5 1 calc R U P . .
H2A2 H 0.739309 -0.068372 0.114700 0.118 Uiso 0.5 1 calc R U P . .
H2A3 H 0.630652 -0.116988 0.088255 0.118 Uiso 0.5 1 calc R U P . .
C1A C 0.550(4) -0.0081(12) 0.0425(10) 0.082(8) Uiso 0.5 1 d . . P . .
H1A H 0.441904 -0.002453 0.058630 0.098 Uiso 0.5 1 calc R U P . .
C3A C 0.814(6) -0.0504(18) 0.0483(14) 0.130(14) Uiso 0.5 1 d . . P . .
H3A1 H 0.830902 -0.033381 0.018247 0.195 Uiso 0.5 1 calc R U P . .
H3A2 H 0.847428 -0.090965 0.047473 0.195 Uiso 0.5 1 calc R U P . .
H3A3 H 0.887553 -0.030066 0.070361 0.195 Uiso 0.5 1 calc R U P . .
C39A C 1.403(3) 0.1075(11) -0.0615(8) 0.057(4) Uani 0.486(15) 1 d . . P A 2
H39D H 1.508186 0.114484 -0.080346 0.086 Uiso 0.486(15) 1 calc R U P A 2
H39E H 1.440373 0.091397 -0.032368 0.086 Uiso 0.486(15) 1 calc R U P A 2
H39F H 1.324188 0.080243 -0.076862 0.086 Uiso 0.486(15) 1 calc R U P A 2
C38A C 1.306(3) 0.1633(14) -0.0537(8) 0.064(3) Uani 0.486(15) 1 d . . P A 2
H38C H 1.260301 0.180403 -0.082130 0.076 Uiso 0.486(15) 1 calc R U P A 2
H38D H 1.378158 0.191718 -0.036995 0.076 Uiso 0.486(15) 1 calc R U P A 2

loop_
_atom_site_aniso_label
_atom_site_aniso_U_11
_atom_site_aniso_U_22
_atom_site_aniso_U_33
_atom_site_aniso_U_23
_atom_site_aniso_U_13
_atom_site_aniso_U_12
Zn1 0.0265(5) 0.0300(5) 0.0649(8) 0.0149(5) 0.0034(6) 0.0006(5)
S2 0.084(2) 0.0523(16) 0.0554(17) -0.0176(13) 0.0321(16) -0.0334(16)
S1 0.0259(14) 0.116(3) 0.0504(16) -0.0246(17) 0.0052(12) -0.0006(15)
N2 0.028(4) 0.037(4) 0.046(5) -0.005(4) -0.001(4) -0.003(3)
F1 0.049(4) 0.061(4) 0.069(4) -0.025(3) 0.011(3) -0.006(3)
C11 0.026(4) 0.037(5) 0.034(5) -0.006(4) 0.002(4) -0.003(4)
O4 0.039(4) 0.039(4) 0.072(5) -0.026(4) -0.003(4) 0.000(3)
O2 0.030(4) 0.039(4) 0.110(7) 0.001(4) 0.005(4) 0.001(3)
O1 0.032(4) 0.033(4) 0.079(5) 0.012(3) 0.008(4) 0.003(3)
C1 0.031(5) 0.023(5) 0.066(7) 0.010(4) 0.003(5) -0.003(4)
O3 0.031(3) 0.030(3) 0.057(4) -0.009(3) -0.002(3) 0.000(3)
C9 0.029(5) 0.026(4) 0.043(5) -0.004(4) 0.001(4) -0.004(4)
F5 0.065(4) 0.054(4) 0.075(4) -0.008(3) 0.038(4) -0.005(3)
F6 0.082(5) 0.092(5) 0.043(4) -0.010(3) -0.011(4) -0.017(4)
C29 0.034(5) 0.037(5) 0.033(5) 0.000(4) 0.002(4) 0.001(4)
C2 0.030(5) 0.032(4) 0.057(6) 0.011(4) -0.004(5) -0.003(4)
C16 0.036(6) 0.059(7) 0.069(7) 0.032(6) 0.015(6) 0.012(5)
F2 0.041(3) 0.086(5) 0.051(4) -0.026(3) 0.016(3) 0.003(3)
C13 0.024(5) 0.034(5) 0.059(6) 0.004(4) -0.002(5) 0.002(4)
C31 0.031(5) 0.026(4) 0.039(5) -0.001(4) -0.006(4) -0.001(4)
N1 0.028(5) 0.033(4) 0.078(6) 0.018(4) 0.003(4) 0.002(4)
C19 0.032(5) 0.037(5) 0.046(6) -0.018(4) 0.010(5) -0.008(4)
C7 0.038(5) 0.033(5) 0.057(6) -0.003(5) -0.020(5) -0.003(4)
C8 0.040(6) 0.037(5) 0.053(6) -0.011(4) -0.008(5) -0.005(5)
C12 0.034(5) 0.034(4) 0.033(5) -0.003(4) -0.003(4) -0.004(4)
C32 0.031(5) 0.036(5) 0.062(6) -0.014(5) -0.004(5) -0.002(4)
C4 0.033(5) 0.029(5) 0.062(6) -0.001(4) -0.006(5) -0.005(4)
C14 0.035(5) 0.026(5) 0.072(7) 0.011(5) 0.000(5) -0.005(4)
C18 0.027(5) 0.045(5) 0.052(6) -0.014(5) 0.012(5) -0.004(4)
C28 0.043(6) 0.040(5) 0.028(5) -0.003(4) 0.009(4) -0.010(4)
C17 0.034(5) 0.034(5) 0.060(6) 0.000(4) 0.008(5) 0.003(5)
C22 0.030(6) 0.075(7) 0.058(7) -0.028(6) 0.012(5) -0.004(5)
C20 0.033(5) 0.063(6) 0.035(5) -0.028(5) 0.013(4) -0.014(5)
C6 0.028(5) 0.028(4) 0.041(5) 0.006(4) -0.004(4) -0.006(4)
F3 0.118(7) 0.091(6) 0.059(4) -0.015(4) 0.003(5) 0.057(5)
C30 0.038(5) 0.027(4) 0.035(5) 0.000(4) 0.002(4) -0.003(4)
C5 0.031(5) 0.033(5) 0.049(6) 0.000(4) 0.001(5) -0.002(4)
C26 0.039(6) 0.056(6) 0.031(5) -0.013(4) 0.009(4) -0.016(5)
C27 0.032(5) 0.052(6) 0.026(5) -0.007(4) 0.006(4) -0.010(4)
F4 0.040(4) 0.267(13) 0.060(5) -0.032(6) 0.001(4) 0.031(6)
C24 0.034(5) 0.069(7) 0.036(5) -0.016(5) 0.008(5) -0.014(5)
C15 0.032(5) 0.057(6) 0.093(9) 0.030(6) 0.013(6) 0.014(6)
C41 0.040(6) 0.037(5) 0.060(6) 0.003(5) 0.004(5) 0.004(5)
C34 0.065(8) 0.063(7) 0.061(7) -0.031(6) 0.035(6) -0.034(6)
C25 0.033(5) 0.055(6) 0.041(6) -0.018(5) 0.009(4) -0.016(5)
C37 0.027(4) 0.123(9) 0.041(5) -0.015(6) 0.000(4) -0.015(6)
C3 0.027(5) 0.042(6) 0.081(8) 0.005(5) -0.001(5) -0.003(4)
C40 0.033(5) 0.049(6) 0.059(7) -0.001(5) 0.009(5) -0.003(5)
C10 0.025(5) 0.038(5) 0.051(6) -0.007(4) 0.004(5) -0.005(4)
C23 0.040(7) 0.091(10) 0.054(7) -0.014(7) 0.005(5) 0.019(6)
C33 0.032(5) 0.037(5) 0.052(5) -0.013(4) 0.000(5) -0.003(5)
C21 0.024(5) 0.069(7) 0.045(6) -0.024(5) 0.009(5) -0.011(5)
C39 0.040(9) 0.084(11) 0.048(9) -0.001(8) 0.005(8) -0.011(9)
C36 0.094(8) 0.101(8) 0.080(6) -0.031(6) 0.045(6) -0.059(7)
C38 0.027(4) 0.123(9) 0.041(5) -0.015(6) 0.000(4) -0.015(6)
C35 0.094(8) 0.101(8) 0.080(6) -0.031(6) 0.045(6) -0.059(7)
C39A 0.040(9) 0.084(11) 0.048(9) -0.001(8) 0.005(8) -0.011(9)
C38A 0.027(4) 0.123(9) 0.041(5) -0.015(6) 0.000(4) -0.015(6)

loop_
_atom_type_symbol
_atom_type_description
_atom_type_scat_dispersion_real
_atom_type_scat_dispersion_imag
_atom_type_scat_source
C C 0.0033 0.0016 'International Tables Vol C Tables 4.2.6.8 and 6.1.1.4'
H H 0.0000 0.0000 'International Tables Vol C Tables 4.2.6.8 and 6.1.1.4'
N N 0.0061 0.0033 'International Tables Vol C Tables 4.2.6.8 and 6.1.1.4'
O O 0.0106 0.0060 'International Tables Vol C Tables 4.2.6.8 and 6.1.1.4'
F F 0.0171 0.0103 'International Tables Vol C Tables 4.2.6.8 and 6.1.1.4'
S S 0.1246 0.1234 'International Tables Vol C Tables 4.2.6.8 and 6.1.1.4'
Zn Zn 0.2839 1.4301 'International Tables Vol C Tables 4.2.6.8 and 6.1.1.4'

loop_
_geom_angle_atom_site_label_1
_geom_angle_atom_site_label_2
_geom_angle_atom_site_label_3
_geom_angle
_geom_angle_site_symmetry_1
_geom_angle_site_symmetry_3
O1 Zn1 O3 111.1(3) . 4_545
O1 Zn1 N1 108.4(3) . .
O3 Zn1 N1 115.9(3) 4_545 .
O1 Zn1 N2 118.5(3) . 2_755
O3 Zn1 N2 99.3(3) 4_545 2_755
N1 Zn1 N2 103.6(3) . 2_755
C28 S2 C34 92.8(5) . .
C37 S1 C18 91.6(5) . .
C31 N2 C32 117.7(8) . .
C31 N2 Zn1 121.6(6) . 2_754
C32 N2 Zn1 120.3(6) . 2_754
C12 C11 C9 120.5(8) . .
C12 C11 H11 119.7 . .
C9 C11 H11 119.7 . .
C1 O1 Zn1 116.8(6) . .
O2 C1 O1 125.5(9) . .
O2 C1 C2 121.1(8) . .
O1 C1 C2 113.4(8) . .
C10 O3 Zn1 113.4(5) . 4
C8 C9 C11 118.9(8) . .
C8 C9 C10 120.8(8) . .
C11 C9 C10 120.1(8) . .
C30 C29 C33 118.3(9) . .
C30 C29 C28 121.4(8) . .
C33 C29 C28 120.2(8) . .
C14 C2 C3 119.3(9) . .
C14 C2 C1 120.8(8) . .
C3 C2 C1 119.9(8) . .
C17 C16 C15 121.9(10) . .
C17 C16 H16 119.0 . .
C15 C16 H16 119.0 . .
C14 C13 C5 121.4(9) . .
C14 C13 H13 119.3 . .
C5 C13 H13 119.3 . .
N2 C31 C30 123.0(8) . .
N2 C31 H31 118.5 . .
C30 C31 H31 118.5 . .
C41 N1 C15 117.0(9) . .
C41 N1 Zn1 124.4(7) . .
C15 N1 Zn1 118.6(7) . .
C18 C19 C20 114.2(9) . .
C18 C19 H19 122.9 . .
C20 C19 H19 122.9 . .
C8 C7 C6 120.5(8) . .
C8 C7 H7 119.7 . .
C6 C7 H7 119.7 . .
C9 C8 C7 121.2(9) . .
C9 C8 H8 119.4 . .
C7 C8 H8 119.4 . .
C11 C12 C6 121.3(8) . .
C11 C12 H12 119.4 . .
C6 C12 H12 119.4 . .
N2 C32 C33 122.7(8) . .
N2 C32 H32 118.7 . .
C33 C32 H32 118.7 . .
C5 C4 C3 121.0(9) . .
C5 C4 H4 119.5 . .
C3 C4 H4 119.5 . .
C13 C14 C2 120.3(9) . .
C13 C14 H14 119.8 . .
C2 C14 H14 119.8 . .
C19 C18 C17 129.3(9) . .
C19 C18 S1 110.9(7) . .
C17 C18 S1 119.9(8) . .
C27 C28 C29 127.6(8) . .
C27 C28 S2 110.9(7) . .
C29 C28 S2 121.4(7) . .
C16 C17 C40 116.2(10) . .
C16 C17 C18 121.6(10) . .
C40 C17 C18 122.2(9) . .
F2 C22 F1 104.2(7) . .
F2 C22 C21 114.0(10) . .
F1 C22 C21 110.5(9) . .
F2 C22 C23 111.9(9) . .
F1 C22 C23 110.3(10) . .
C21 C22 C23 106.0(9) . .
C37 C20 C19 111.4(10) . .
C37 C20 C21 124.1(9) . .
C19 C20 C21 124.4(9) . .
C12 C6 C7 117.5(8) . .
C12 C6 C5 121.0(8) . .
C7 C6 C5 121.5(8) . .
C29 C30 C31 119.4(8) . .
C29 C30 H30 120.3 . .
C31 C30 H30 120.3 . .
C4 C5 C13 118.1(8) . .
C4 C5 C6 120.5(8) . .
C13 C5 C6 121.4(8) . .
C34 C26 C27 113.5(10) . .
C34 C26 C25 123.7(9) . .
C27 C26 C25 122.7(9) . .
C28 C27 C26 113.0(9) . .
C28 C27 H27 123.5 . .
C26 C27 H27 123.5 . .
F6 C24 F5 106.5(8) . .
F6 C24 C25 113.4(9) . .
F5 C24 C25 110.8(9) . .
F6 C24 C23 111.8(9) . .
F5 C24 C23 109.0(9) . .
C25 C24 C23 105.3(9) . .
N1 C15 C16 121.6(10) . .
N1 C15 H15 119.2 . .
C16 C15 H15 119.2 . .
N1 C41 C40 122.3(10) . .
N1 C41 H41 118.8 . .
C40 C41 H41 118.8 . .
C26 C34 C35 129.5(11) . .
C26 C34 S2 109.7(8) . .
C35 C34 S2 120.8(10) . .
C21 C25 C26 127.9(10) . .
C21 C25 C24 111.1(9) . .
C26 C25 C24 120.9(8) . .
C20 C37 C38 136.7(12) . .
C20 C37 C38A 117.1(13) . .
C20 C37 S1 111.8(7) . .
C38 C37 S1 110.0(10) . .
C38A C37 S1 126.9(11) . .
C2 C3 C4 119.9(9) . .
C2 C3 H3 120.0 . .
C4 C3 H3 120.0 . .
C17 C40 C41 121.0(10) . .
C17 C40 H40 119.5 . .
C41 C40 H40 119.5 . .
O4 C10 O3 124.3(9) . .
O4 C10 C9 120.8(8) . .
O3 C10 C9 114.9(8) . .
F4 C23 F3 108.4(12) . .
F4 C23 C24 110.4(11) . .
F3 C23 C24 113.9(10) . .
F4 C23 C22 108.4(10) . .
F3 C23 C22 111.7(10) . .
C24 C23 C22 103.9(10) . .
C32 C33 C29 118.8(9) . .
C32 C33 H33 120.6 . .
C29 C33 H33 120.6 . .
C25 C21 C22 110.9(10) . .
C25 C21 C20 128.0(10) . .
C22 C21 C20 120.9(9) . .
C38 C39 H39A 109.5 . .
C38 C39 H39B 109.5 . .
H39A C39 H39B 109.5 . .
C38 C39 H39C 109.5 . .
H39A C39 H39C 109.5 . .
H39B C39 H39C 109.5 . .
C35 C36 H36A 109.5 . .
C35 C36 H36B 109.5 . .
H36A C36 H36B 109.5 . .
C35 C36 H36C 109.5 . .
H36A C36 H36C 109.5 . .
H36B C36 H36C 109.5 . .
C37 C38 C39 109.8(3) . .
C37 C38 H38A 109.7 . .
C39 C38 H38A 109.7 . .
C37 C38 H38B 109.7 . .
C39 C38 H38B 109.7 . .
H38A C38 H38B 108.2 . .
C36 C35 C34 115.1(11) . .
C36 C35 H35A 108.5 . .
C34 C35 H35A 108.5 . .
C36 C35 H35B 108.5 . .
C34 C35 H35B 108.5 . .
H35A C35 H35B 107.5 . .
C1A N1A C2A 139(3) . .
C1A N1A C3A 118(3) . .
C2A N1A C3A 101(3) . .
N1A C2A H2A1 109.5 . .
N1A C2A H2A2 109.5 . .
H2A1 C2A H2A2 109.5 . .
N1A C2A H2A3 109.5 . .
H2A1 C2A H2A3 109.5 . .
H2A2 C2A H2A3 109.5 . .
N1A C1A O1A 140(3) . .
N1A C1A H1A 109.9 . .
O1A C1A H1A 109.9 . .
N1A C3A H3A1 109.5 . .
N1A C3A H3A2 109.5 . .
H3A1 C3A H3A2 109.5 . .
N1A C3A H3A3 109.5 . .
H3A1 C3A H3A3 109.5 . .
H3A2 C3A H3A3 109.5 . .
C38A C39A H39D 109.5 . .
C38A C39A H39E 109.5 . .
H39D C39A H39E 109.5 . .
C38A C39A H39F 109.5 . .
H39D C39A H39F 109.5 . .
H39E C39A H39F 109.5 . .
C39A C38A C37 95.4(18) . .
C39A C38A H38C 112.7 . .
C37 C38A H38C 112.7 . .
C39A C38A H38D 112.7 . .
C37 C38A H38D 112.7 . .
H38C C38A H38D 110.1 . .

loop_
_geom_bond_atom_site_label_1
_geom_bond_atom_site_label_2
_geom_bond_distance
_geom_bond_site_symmetry_2
Zn1 O1 1.934(7) .
Zn1 O3 1.943(6) 4_545
Zn1 N1 2.002(9) .
Zn1 N2 2.031(8) 2_755
S2 C28 1.717(9) .
S2 C34 1.720(12) .
S1 C37 1.712(12) .
S1 C18 1.724(9) .
N2 C31 1.337(11) .
N2 C32 1.360(12) .
F1 C22 1.386(12) .
C11 C12 1.387(12) .
C11 C9 1.418(12) .
C11 H11 0.9500 .
O4 C10 1.220(11) .
O2 C1 1.235(11) .
O1 C1 1.274(11) .
C1 C2 1.507(13) .
O3 C10 1.292(11) .
C9 C8 1.367(13) .
C9 C10 1.495(13) .
F5 C24 1.371(12) .
F6 C24 1.333(12) .
C29 C30 1.376(12) .
C29 C33 1.408(12) .
C29 C28 1.481(13) .
C2 C14 1.381(13) .
C2 C3 1.393(14) .
C16 C17 1.378(14) .
C16 C15 1.384(15) .
C16 H16 0.9500 .
F2 C22 1.373(11) .
C13 C14 1.376(13) .
C13 C5 1.397(13) .
C13 H13 0.9500 .
C31 C30 1.377(12) .
C31 H31 0.9500 .
N1 C41 1.341(13) .
N1 C15 1.379(13) .
C19 C18 1.341(14) .
C19 C20 1.414(13) .
C19 H19 0.9500 .
C7 C8 1.409(14) .
C7 C6 1.416(13) .
C7 H7 0.9500 .
C8 H8 0.9500 .
C12 C6 1.407(12) .
C12 H12 0.9500 .
C32 C33 1.371(14) .
C32 H32 0.9500 .
C4 C5 1.382(13) .
C4 C3 1.394(14) .
C4 H4 0.9500 .
C14 H14 0.9500 .
C18 C17 1.462(14) .
C28 C27 1.363(13) .
C17 C40 1.382(15) .
C22 C21 1.476(16) .
C22 C23 1.545(17) .
C20 C37 1.365(15) .
C20 C21 1.482(16) .
C6 C5 1.473(12) .
F3 C23 1.340(16) .
C30 H30 0.9500 .
C26 C34 1.381(15) .
C26 C27 1.403(13) .
C26 C25 1.474(14) .
C27 H27 0.9500 .
F4 C23 1.317(14) .
C24 C25 1.496(16) .
C24 C23 1.528(15) .
C15 H15 0.9500 .
C41 C40 1.406(15) .
C41 H41 0.9500 .
C34 C35 1.487(16) .
C25 C21 1.355(14) .
C37 C38 1.497(3) .
C37 C38A 1.70(2) .
C3 H3 0.9500 .
C40 H40 0.9500 .
C33 H33 0.9500 .
C39 C38 1.572(3) .
C39 H39A 0.9800 .
C39 H39B 0.9800 .
C39 H39C 0.9800 .
C36 C35 1.470(17) .
C36 H36A 0.9800 .
C36 H36B 0.9800 .
C36 H36C 0.9800 .
C38 H38A 0.9900 .
C38 H38B 0.9900 .
C35 H35A 0.9900 .
C35 H35B 0.9900 .
O1A C1A 1.22(3) .
N1A C1A 1.22(4) .
N1A C2A 1.28(3) .
N1A C3A 1.38(5) .
C2A H2A1 0.9800 .
C2A H2A2 0.9800 .
C2A H2A3 0.9800 .
C1A H1A 0.9500 .
C3A H3A1 0.9800 .
C3A H3A2 0.9800 .
C3A H3A3 0.9800 .
C39A C38A 1.51(4) .
C39A H39D 0.9800 .
C39A H39E 0.9800 .
C39A H39F 0.9800 .
C38A H38C 0.9900 .
C38A H38D 0.9900 .

loop_
_geom_hbond_atom_site_label_D
_geom_hbond_atom_site_label_H
_geom_hbond_atom_site_label_A
_geom_hbond_distance_DH
_geom_hbond_distance_HA
_geom_hbond_distance_DA
_geom_hbond_angle_DHA
_geom_hbond_site_symmetry_A
C16 H16 F1 0.95 2.60 3.448(12) 149.4 3_455
C31 H31 O3 0.95 2.58 3.145(11) 118.6 3_755
C32 H32 O2 0.95 2.44 3.194(11) 136.4 2_754
C33 H33 O1 0.95 2.61 3.297(12) 129.8 2_654
C38 H38B O1A 0.99 2.51 3.46(3) 160.9 1_655

loop_
_geom_torsion_atom_site_label_1
_geom_torsion_atom_site_label_2
_geom_torsion_atom_site_label_3
_geom_torsion_atom_site_label_4
_geom_torsion
_geom_torsion_site_symmetry_1
Zn1 O1 C1 O2 -10.6(15) .
Zn1 O1 C1 C2 167.8(6) .
C12 C11 C9 C8 -1.3(13) .
C12 C11 C9 C10 173.4(8) .
O2 C1 C2 C14 171.0(11) .
O1 C1 C2 C14 -7.5(14) .
O2 C1 C2 C3 -10.5(16) .
O1 C1 C2 C3 171.0(9) .
C32 N2 C31 C30 1.1(14) .
Zn1 N2 C31 C30 174.1(7) 2_754
C11 C9 C8 C7 1.3(14) .
C10 C9 C8 C7 -173.3(9) .
C6 C7 C8 C9 0.8(15) .
C9 C11 C12 C6 -0.8(13) .
C31 N2 C32 C33 2.8(14) .
Zn1 N2 C32 C33 -170.3(8) 2_754
C5 C13 C14 C2 -1.8(16) .
C3 C2 C14 C13 1.5(16) .
C1 C2 C14 C13 180.0(9) .
C20 C19 C18 C17 -177.6(9) .
C20 C19 C18 S1 1.5(10) .
C37 S1 C18 C19 -0.8(8) .
C37 S1 C18 C17 178.4(8) .
C30 C29 C28 C27 15.0(15) .
C33 C29 C28 C27 -169.2(9) .
C30 C29 C28 S2 -160.7(7) .
C33 C29 C28 S2 15.1(13) .
C34 S2 C28 C27 -2.3(9) .
C34 S2 C28 C29 174.1(9) .
C15 C16 C17 C40 -0.7(17) .
C15 C16 C17 C18 177.8(10) .
C19 C18 C17 C16 2.2(16) .
S1 C18 C17 C16 -176.8(9) .
C19 C18 C17 C40 -179.4(10) .
S1 C18 C17 C40 1.6(13) .
C18 C19 C20 C37 -1.6(12) .
C18 C19 C20 C21 179.0(9) .
C11 C12 C6 C7 2.7(13) .
C11 C12 C6 C5 -176.9(8) .
C8 C7 C6 C12 -2.7(14) .
C8 C7 C6 C5 176.9(9) .
C33 C29 C30 C31 4.1(13) .
C28 C29 C30 C31 180.0(8) .
N2 C31 C30 C29 -4.6(14) .
C3 C4 C5 C13 3.0(15) .
C3 C4 C5 C6 -177.2(9) .
C14 C13 C5 C4 -0.4(15) .
C14 C13 C5 C6 179.8(9) .
C12 C6 C5 C4 153.8(9) .
C7 C6 C5 C4 -25.9(14) .
C12 C6 C5 C13 -26.4(13) .
C7 C6 C5 C13 154.0(10) .
C29 C28 C27 C26 -174.1(9) .
S2 C28 C27 C26 2.0(11) .
C34 C26 C27 C28 -0.5(13) .
C25 C26 C27 C28 175.8(9) .
C41 N1 C15 C16 1.4(17) .
Zn1 N1 C15 C16 -177.6(9) .
C17 C16 C15 N1 -0.2(19) .
C15 N1 C41 C40 -1.7(15) .
Zn1 N1 C41 C40 177.3(7) .
C27 C26 C34 C35 179.3(13) .
C25 C26 C34 C35 3(2) .
C27 C26 C34 S2 -1.2(13) .
C25 C26 C34 S2 -177.5(8) .
C28 S2 C34 C26 2.0(10) .
C28 S2 C34 C35 -178.5(12) .
C34 C26 C25 C21 57.2(16) .
C27 C26 C25 C21 -118.7(11) .
C34 C26 C25 C24 -126.7(12) .
C27 C26 C25 C24 57.4(14) .
F6 C24 C25 C21 -134.4(9) .
F5 C24 C25 C21 105.9(9) .
C23 C24 C25 C21 -11.8(11) .
F6 C24 C25 C26 49.0(13) .
F5 C24 C25 C26 -70.7(11) .
C23 C24 C25 C26 171.5(9) .
C19 C20 C37 C38 165.1(12) .
C21 C20 C37 C38 -16(2) .
C19 C20 C37 C38A -157.8(12) .
C21 C20 C37 C38A 21.6(18) .
C19 C20 C37 S1 0.9(12) .
C21 C20 C37 S1 -179.7(8) .
C18 S1 C37 C20 -0.1(9) .
C18 S1 C37 C38 -168.6(9) .
C18 S1 C37 C38A 156.0(15) .
C14 C2 C3 C4 1.1(16) .
C1 C2 C3 C4 -177.5(9) .
C5 C4 C3 C2 -3.4(16) .
C16 C17 C40 C41 0.4(15) .
C18 C17 C40 C41 -178.1(9) .
N1 C41 C40 C17 0.9(16) .
Zn1 O3 C10 O4 10.7(12) 4
Zn1 O3 C10 C9 -167.1(6) 4
C8 C9 C10 O4 0.5(14) .
C11 C9 C10 O4 -174.0(9) .
C8 C9 C10 O3 178.4(9) .
C11 C9 C10 O3 3.9(12) .
F6 C24 C23 F4 23.8(15) .
F5 C24 C23 F4 141.3(11) .
C25 C24 C23 F4 -99.7(12) .
F6 C24 C23 F3 -98.4(11) .
F5 C24 C23 F3 19.1(13) .
C25 C24 C23 F3 138.1(10) .
F6 C24 C23 C22 139.9(9) .
F5 C24 C23 C22 -102.6(11) .
C25 C24 C23 C22 16.3(11) .
F2 C22 C23 F4 -22.9(15) .
F1 C22 C23 F4 -138.5(11) .
C21 C22 C23 F4 101.9(12) .
F2 C22 C23 F3 96.4(11) .
F1 C22 C23 F3 -19.2(12) .
C21 C22 C23 F3 -138.8(9) .
F2 C22 C23 C24 -140.4(9) .
F1 C22 C23 C24 104.0(10) .
C21 C22 C23 C24 -15.6(12) .
N2 C32 C33 C29 -3.1(15) .
C30 C29 C33 C32 -0.5(14) .
C28 C29 C33 C32 -176.4(9) .
C26 C25 C21 C22 178.1(9) .
C24 C25 C21 C22 1.7(12) .
C26 C25 C21 C20 3.5(17) .
C24 C25 C21 C20 -172.9(9) .
F2 C22 C21 C25 132.6(9) .
F1 C22 C21 C25 -110.4(10) .
C23 C22 C21 C25 9.1(12) .
F2 C22 C21 C20 -52.4(12) .
F1 C22 C21 C20 64.6(12) .
C23 C22 C21 C20 -175.9(9) .
C37 C20 C21 C25 51.2(16) .
C19 C20 C21 C25 -129.4(11) .
C37 C20 C21 C22 -122.8(11) .
C19 C20 C21 C22 56.5(13) .
C20 C37 C38 C39 67(2) .
S1 C37 C38 C39 -128.6(14) .
C26 C34 C35 C36 150.3(15) .
S2 C34 C35 C36 -29(2) .
C2A N1A C1A O1A 173(4) .
C3A N1A C1A O1A 15(6) .
C20 C37 C38A C39A -140.6(14) .
S1 C37 C38A C39A 64.4(19) .
